data_2203686
loop_
_publ_author_name
'Huo, Li-Hua'
'Gao, Shan'
'Liu, Ji-Wei'
'Zhao, Hui'
'Ng, Seik Weng'

_publ_section_title
;
 Ethanol(ethoxy)[3-methoxysalicylaldehyde
 (4-methoxybenzoyl)hydrazonato-\k^3^<i>O,N,O</i>']oxovanadium(V)
;
_journal_issue 5
_journal_name_full 'Acta Crystallographica Section E'
_journal_page_first m606
_journal_page_last m608
_journal_paper_doi 10.1107/S1600536804008839
_journal_volume 60
_journal_year 2004
_chemical_formula_iupac '[V O (C2 H5 O) (C16 H14 N2 O4) (C2 H6 O)]'
_chemical_formula_moiety 'C20 H25 N2 O7 V'
_chemical_formula_sum 'C20 H25 N2 O7 V'
_chemical_formula_weight 456.36
_chemical_name_systematic
;
Ethanol(ethoxy)[3-methoxysalicylaldehyde (4-methoxybenzoyl)hydrazonato-
\k^3^O,N,O']oxovanadium(V)
;
_space_group_IT_number 14
_symmetry_cell_setting monoclinic
_symmetry_space_group_name_Hall '-P 2ybc'
_symmetry_space_group_name_H-M 'P 1 21/c 1'
_atom_sites_solution_hydrogens geom
_atom_sites_solution_primary direct
_atom_sites_solution_secondary difmap
_cell_angle_alpha 90.00
_cell_angle_beta 97.95(3)
_cell_angle_gamma 90.00
_cell_formula_units_Z 4
_cell_length_a 19.705(4)
_cell_length_b 10.328(2)
_cell_length_c 11.148(2)
_cell_measurement_reflns_used 10711
_cell_measurement_temperature 293(2)
_cell_measurement_theta_max 27.4
_cell_measurement_theta_min 3.6
_cell_volume 2247.0(8)
_computing_cell_refinement RAPID-AUTO
_computing_data_collection 'RAPID-AUTO (Rigaku, 1998)'
_computing_data_reduction 'CrystalStructure (Rigaku/MSC, 2002)'
_computing_molecular_graphics 'ORTEPII (Johnson, 1976)'
_computing_publication_material SHELXL97
_computing_structure_refinement 'SHELXL97 (Sheldrick, 1997)'
_computing_structure_solution 'SHELXS97 (Sheldrick, 1997)'
_diffrn_ambient_temperature 293(2)
_diffrn_detector_area_resol_mean 10
_diffrn_measured_fraction_theta_full 0.99
_diffrn_measured_fraction_theta_max 0.99
_diffrn_measurement_device_type 'Rigaku R-AXIS RAPID'
_diffrn_measurement_method \w
_diffrn_radiation_monochromator graphite
_diffrn_radiation_source 'fine-focus sealed tube'
_diffrn_radiation_type MoK\a
_diffrn_radiation_wavelength 0.71073
_diffrn_reflns_av_R_equivalents 0.061
_diffrn_reflns_av_sigmaI/netI 0.049
_diffrn_reflns_limit_h_max 25
_diffrn_reflns_limit_h_min -24
_diffrn_reflns_limit_k_max 13
_diffrn_reflns_limit_k_min -13
_diffrn_reflns_limit_l_max 14
_diffrn_reflns_limit_l_min -14
_diffrn_reflns_number 20434
_diffrn_reflns_theta_full 27.5
_diffrn_reflns_theta_max 27.5
_diffrn_reflns_theta_min 3.0
_diffrn_standards_decay_% 0
_diffrn_standards_interval_count 0
_diffrn_standards_interval_time 0
_diffrn_standards_number 0
_exptl_absorpt_coefficient_mu 0.48
_exptl_absorpt_correction_T_max 0.905
_exptl_absorpt_correction_T_min 0.834
_exptl_absorpt_correction_type multi-scan
_exptl_absorpt_process_details '(ABSCOR; Higashi, 1995)'
_exptl_crystal_colour Red
_exptl_crystal_density_diffrn 1.349
_exptl_crystal_density_method 'not measured'
_exptl_crystal_description Prism
_exptl_crystal_F_000 952
_exptl_crystal_size_max 0.39
_exptl_crystal_size_mid 0.25
_exptl_crystal_size_min 0.21
_refine_diff_density_max 0.36
_refine_diff_density_min -0.27
_refine_ls_extinction_method none
_refine_ls_goodness_of_fit_ref 1.02
_refine_ls_hydrogen_treatment mixed
_refine_ls_matrix_type full
_refine_ls_number_parameters 286
_refine_ls_number_reflns 5081
_refine_ls_number_restraints 37
_refine_ls_restrained_S_all 1.05
_refine_ls_R_factor_all 0.100
_refine_ls_R_factor_gt 0.060
_refine_ls_shift/su_max 0.001
_refine_ls_shift/su_mean 0.000
_refine_ls_structure_factor_coef Fsqd
_refine_ls_weighting_details 'calc w = 1/[\s^2^(Fo^2^)+(0.0749P)^2^+0.5402P] where P = (Fo^2^+2Fc^2^)/3'
_refine_ls_weighting_scheme calc
_refine_ls_wR_factor_gt 0.132
_refine_ls_wR_factor_ref 0.148
_reflns_number_gt 3359
_reflns_number_total 5081
_reflns_threshold_expression I>2\s(I)
_cod_data_source_file ww6191.cif
_cod_data_source_block I
_cod_depositor_comments
;
The following automatic conversions were performed:
'_symmetry_cell_setting' value 'Monoclinic' changed to 'monoclinic'
according to '/home/saulius/struct/CIF-dictionaries/cif_core.dic'
dictionary named 'cif_core.dic' version 2.4.1 from
2010-06-29.

'_exptl_absorpt_correction_type' value 'Multi-scan' changed
to 'multi-scan' according to
'/home/saulius/struct/CIF-dictionaries/cif_core.dic' dictionary named
'cif_core.dic' version 2.4.1 from 2010-06-29.

Automatic conversion script
Id: cif_fix_enum 1527 2010-12-29 10:47:43Z saulius 

The following automatic conversions were performed:

'_symmetry_cell_setting' value 'Monoclinic' changed to 'monoclinic'
according to /home/saulius/struct/CIF-dictionaries/cif_core.dic
dictionary named 'cif_core.dic' version 2.4.1 from
2010-06-29.

'_exptl_absorpt_correction_type' value 'Multi-scan'
changed to 'multi-scan' according to
/home/saulius/struct/CIF-dictionaries/cif_core.dic dictionary named
'cif_core.dic' version 2.4.1 from 2010-06-29.

Automatic conversion script
Id: cif_fix_values 1715 2011-07-08 13:25:40Z adriana 
;
_cod_original_sg_symbol_H-M 'P 21/c'
_cod_database_code 2203686
_cod_database_fobs_code 2203686

loop_
_symmetry_equiv_pos_as_xyz
'x, y, z'
'-x, y+1/2, -z+1/2'
'-x, -y, -z'
'x, -y-1/2, z-1/2'

loop_
_atom_site_label
_atom_site_fract_x
_atom_site_fract_y
_atom_site_fract_z
_atom_site_U_iso_or_equiv
_atom_site_adp_type
_atom_site_calc_flag
_atom_site_refinement_flags
_atom_site_occupancy
_atom_site_disorder_assembly
_atom_site_disorder_group
_atom_site_type_symbol
V1 0.80231(2) 0.45110(5) 0.63396(4) 0.0421(2) Uani d . 1 A . V
N1 0.72860(10) 0.3340(2) 0.4041(2) 0.0463(6) Uani d . 1 A . N
N2 0.77830(10) 0.3019(2) 0.5033(2) 0.0405(5) Uani d . 1 . . N
O1 0.72610(10) 0.5167(2) 0.5185(2) 0.0476(5) Uani d . 1 A . O
O2 0.84250(10) 0.3180(2) 0.7287(2) 0.0462(5) Uani d . 1 . . O
O3 0.5119(2) 0.6902(3) 0.0701(3) 0.1000(10) Uani d . 1 A . O
O4 0.94400(10) 0.2408(2) 0.8922(2) 0.0482(5) Uani d . 1 A . O
O5 0.70590(10) 0.3592(2) 0.7130(2) 0.0567(6) Uani d D 1 . . O
O6 0.79320(10) 0.5736(2) 0.7404(2) 0.0610(6) Uani d D 1 . . O
O7 0.86520(10) 0.5019(2) 0.5726(2) 0.0623(6) Uani d . 1 . . O
C1 0.7059(2) 0.4497(3) 0.4218(2) 0.0433(6) Uani d . 1 . . C
C2 0.6535(2) 0.5118(3) 0.3304(3) 0.0480(7) Uani d . 1 A . C
C3 0.6202(2) 0.6222(3) 0.3592(3) 0.0594(9) Uani d . 1 . . C
C4 0.5722(2) 0.6850(4) 0.2756(3) 0.0680(10) Uani d . 1 A . C
C5 0.5571(2) 0.6365(4) 0.1610(3) 0.0690(10) Uani d . 1 . . C
C6 0.5880(2) 0.5230(4) 0.1319(3) 0.0840(10) Uani d . 1 A . C
C7 0.6367(2) 0.4623(4) 0.2146(3) 0.0680(10) Uani d . 1 . . C
C8 0.4814(3) 0.8100(5) 0.0910(4) 0.115(2) Uani d . 1 . . C
C9 0.8086(2) 0.1917(3) 0.5005(2) 0.0460(7) Uani d . 1 A . C
C10 0.8614(2) 0.1461(3) 0.5932(2) 0.0455(7) Uani d . 1 . . C
C11 0.8998(2) 0.0358(3) 0.5722(3) 0.0605(9) Uani d . 1 A . C
C12 0.9532(2) -0.0045(4) 0.6565(3) 0.0690(10) Uani d . 1 . . C
C13 0.9696(2) 0.0614(3) 0.7644(3) 0.0552(8) Uani d . 1 A . C
C14 0.9322(2) 0.1680(3) 0.7890(2) 0.0422(6) Uani d . 1 . . C
C15 0.87760(10) 0.2133(3) 0.7026(2) 0.0398(6) Uani d . 1 A . C
C16 0.9962(2) 0.1986(4) 0.9855(3) 0.0601(9) Uani d . 1 . . C
C17 0.6436(7) 0.422(2) 0.7430(10) 0.102(3) Uani d PDU 0.50 A 1 C
C18 0.6586(8) 0.496(2) 0.858(2) 0.119(4) Uani d PDU 0.50 A 1 C
C19 0.8299(7) 0.6961(8) 0.7740(10) 0.099(3) Uani d PDU 0.50 A 3 C
C20 0.7839(6) 0.8026(8) 0.7140(10) 0.124(3) Uani d PDU 0.50 A 3 C
C17' 0.6443(8) 0.435(2) 0.7180(10) 0.102(3) Uani d PD 0.50 A 2 C
C18' 0.6324(8) 0.461(2) 0.843(2) 0.119(4) Uani d PD 0.50 A 2 C
C19' 0.8172(9) 0.7063(9) 0.7231(9) 0.099(3) Uani d PD 0.50 A 4 C
C20' 0.8162(6) 0.7842(9) 0.8330(10) 0.124(3) Uani d PD 0.50 A 4 C
H3 0.6301 0.6560 0.4370 0.071 Uiso calc R 1 A . H
H4 0.5505 0.7596 0.2977 0.082 Uiso calc R 1 . . H
H6 0.5759 0.4866 0.0556 0.101 Uiso calc R 1 . . H
H7 0.6582 0.3878 0.1923 0.081 Uiso calc R 1 A . H
H8A 0.4513 0.8355 0.0198 0.173 Uiso calc R 1 A . H
H8B 0.5164 0.8743 0.1097 0.173 Uiso calc R 1 . . H
H8C 0.4557 0.8018 0.1578 0.173 Uiso calc R 1 . . H
H9 0.7954 0.1381 0.4344 0.055 Uiso calc R 1 . . H
H11 0.8891 -0.0103 0.5004 0.073 Uiso calc R 1 . . H
H12 0.9785 -0.0770 0.6408 0.082 Uiso calc R 1 A . H
H13 1.0061 0.0336 0.8205 0.066 Uiso calc R 1 . . H
H16A 0.9992 0.2580 1.0523 0.090 Uiso calc R 1 A . H
H16B 1.0393 0.1957 0.9547 0.090 Uiso calc R 1 . . H
H16C 0.9851 0.1139 1.0123 0.090 Uiso calc R 1 . . H
H17A 0.6090 0.3568 0.7503 0.122 Uiso calc PR 0.50 A 1 H
H17B 0.6258 0.4802 0.6775 0.122 Uiso calc PR 0.50 A 1 H
H17C 0.6052 0.3891 0.6758 0.122 Uiso calc PR 0.50 A 2 H
H17D 0.6483 0.5168 0.6768 0.122 Uiso calc PR 0.50 A 2 H
H18A 0.6179 0.5398 0.8737 0.178 Uiso calc PR 0.50 A 1 H
H18B 0.6941 0.5578 0.8507 0.178 Uiso calc PR 0.50 A 1 H
H18C 0.6734 0.4370 0.9228 0.178 Uiso calc PR 0.50 A 1 H
H18D 0.6211 0.5502 0.8516 0.178 Uiso calc PR 0.50 A 2 H
H18E 0.6731 0.4403 0.8979 0.178 Uiso calc PR 0.50 A 2 H
H18F 0.5952 0.4077 0.8622 0.178 Uiso calc PR 0.50 A 2 H
H19A 0.8739 0.6971 0.7445 0.118 Uiso calc PR 0.50 A 3 H
H19B 0.8372 0.7070 0.8612 0.118 Uiso calc PR 0.50 A 3 H
H19C 0.8635 0.7034 0.7030 0.118 Uiso calc PR 0.50 A 4 H
H19D 0.7882 0.7465 0.6561 0.118 Uiso calc PR 0.50 A 4 H
H20A 0.8055 0.8850 0.7319 0.186 Uiso calc PR 0.50 A 3 H
H20B 0.7408 0.8007 0.7452 0.186 Uiso calc PR 0.50 A 3 H
H20C 0.7764 0.7892 0.6283 0.186 Uiso calc PR 0.50 A 3 H
H20D 0.8328 0.8697 0.8192 0.186 Uiso calc PR 0.50 A 4 H
H20E 0.8450 0.7446 0.8989 0.186 Uiso calc PR 0.50 A 4 H
H20F 0.7701 0.7896 0.8510 0.186 Uiso calc PR 0.50 A 4 H
H21 0.711(2) 0.299(3) 0.765(2) 0.068 Uiso d D 1 . . H

loop_
_atom_site_aniso_label
_atom_site_aniso_U_11
_atom_site_aniso_U_22
_atom_site_aniso_U_33
_atom_site_aniso_U_12
_atom_site_aniso_U_13
_atom_site_aniso_U_23
V1 0.0481(3) 0.0370(3) 0.0385(3) 0.0023(2) -0.0032(2) -0.0029(2)
N1 0.0520(10) 0.047(2) 0.0370(10) 0.0010(10) -0.0050(10) -0.0010(10)
N2 0.0460(10) 0.0420(10) 0.0320(10) 0.0020(10) -0.0020(10) -0.0010(10)
O1 0.0610(10) 0.0390(10) 0.0400(10) 0.0049(9) -0.0038(9) -0.0003(9)
O2 0.0550(10) 0.0460(10) 0.0350(10) 0.0135(9) -0.0031(9) -0.0026(9)
O3 0.108(2) 0.103(2) 0.077(2) 0.045(2) -0.033(2) 0.002(2)
O4 0.0550(10) 0.0450(10) 0.0410(10) 0.0079(9) -0.0061(9) 0.0032(9)
O5 0.0540(10) 0.060(2) 0.0570(10) 0.0110(10) 0.0110(10) 0.0140(10)
O6 0.078(2) 0.0430(10) 0.0580(10) 0.0040(10) -0.0020(10) -0.0160(10)
O7 0.0600(10) 0.063(2) 0.0640(10) -0.0140(10) 0.0060(10) 0.0010(10)
C1 0.045(2) 0.045(2) 0.0390(10) 0.0000(10) 0.0010(10) 0.0040(10)
C2 0.049(2) 0.050(2) 0.042(2) -0.0020(10) -0.0030(10) 0.0060(10)
C3 0.065(2) 0.057(2) 0.052(2) 0.012(2) -0.008(2) -0.003(2)
C4 0.071(2) 0.062(2) 0.067(2) 0.019(2) -0.008(2) -0.003(2)
C5 0.067(2) 0.074(3) 0.060(2) 0.019(2) -0.012(2) 0.007(2)
C6 0.102(3) 0.093(3) 0.048(2) 0.033(3) -0.024(2) -0.009(2)
C7 0.082(2) 0.070(2) 0.046(2) 0.025(2) -0.011(2) -0.005(2)
C8 0.121(4) 0.116(4) 0.099(3) 0.060(3) -0.020(3) 0.022(3)
C9 0.060(2) 0.040(2) 0.0370(10) 0.0020(10) 0.0010(10) -0.0060(10)
C10 0.056(2) 0.040(2) 0.041(2) 0.0060(10) 0.0070(10) 0.0020(10)
C11 0.083(2) 0.047(2) 0.049(2) 0.017(2) 0.000(2) -0.008(2)
C12 0.092(3) 0.051(2) 0.062(2) 0.033(2) 0.005(2) -0.003(2)
C13 0.065(2) 0.050(2) 0.049(2) 0.015(2) 0.001(2) 0.008(2)
C14 0.051(2) 0.036(2) 0.0380(10) 0.0020(10) 0.0040(10) 0.0070(10)
C15 0.046(2) 0.036(2) 0.0380(10) 0.0020(10) 0.0040(10) 0.0040(10)
C16 0.064(2) 0.071(2) 0.041(2) 0.013(2) -0.009(2) 0.012(2)
C17 0.095(3) 0.125(5) 0.094(6) 0.036(3) 0.044(3) 0.055(5)
C18 0.127(9) 0.110(8) 0.129(5) 0.021(7) 0.051(6) 0.017(5)
C19 0.146(6) 0.068(3) 0.080(7) -0.017(4) 0.010(6) -0.036(4)
C20 0.141(6) 0.084(5) 0.148(6) 0.006(5) 0.026(5) -0.021(5)
C17' 0.095(3) 0.125(5) 0.094(6) 0.036(3) 0.044(3) 0.055(5)
C18' 0.127(9) 0.110(8) 0.129(5) 0.021(7) 0.051(6) 0.017(5)
C19' 0.146(6) 0.068(3) 0.080(7) -0.017(4) 0.010(6) -0.036(4)
C20' 0.141(6) 0.084(5) 0.148(6) 0.006(5) 0.026(5) -0.021(5)

loop_
_atom_type_symbol
_atom_type_description
_atom_type_scat_dispersion_real
_atom_type_scat_dispersion_imag
_atom_type_scat_source
C C 0.0033 0.0016 'International Tables Vol C Tables 4.2.6.8 and 6.1.1.4'
H H 0.0000 0.0000 'International Tables Vol C Tables 4.2.6.8 and 6.1.1.4'
N N 0.0061 0.0033 'International Tables Vol C Tables 4.2.6.8 and 6.1.1.4'
O O 0.0106 0.0060 'International Tables Vol C Tables 4.2.6.8 and 6.1.1.4'
V V 0.3005 0.5294 'International Tables Vol C Tables 4.2.6.8 and 6.1.1.4'

loop_
_geom_angle_atom_site_label_1
_geom_angle_atom_site_label_2
_geom_angle_atom_site_label_3
_geom_angle
_geom_angle_publ_flag
N2 V1 O5 81.51(9) yes
O1 V1 N2 73.91(9) yes
O1 V1 O5 78.67(8) yes
O2 V1 N2 83.68(9) yes
O2 V1 O1 149.70(10) yes
O2 V1 O5 78.10(9) yes
O6 V1 N2 161.40(10) yes
O6 V1 O1 93.10(10) yes
O6 V1 O2 103.00(10) yes
O6 V1 O5 82.90(10) yes
O7 V1 N2 93.30(10) yes
O7 V1 O1 100.20(10) yes
O7 V1 O2 101.20(10) yes
O7 V1 O5 174.80(10) yes
O7 V1 O6 102.20(10) yes
V1 O5 H21 122(2) no
N1 N2 V1 115.5(2) no
N1 C1 C2 120.7(3) no
N2 C9 C10 124.3(3) no
N2 C9 H9 117.8 no
O1 C1 N1 123.0(3) no
O1 C1 C2 116.3(3) no
O2 C15 C10 121.8(2) no
O2 C15 C14 119.0(2) no
O3 C5 C6 115.7(3) no
O3 C8 H8A 109.5 no
O3 C8 H8B 109.5 no
O3 C8 H8C 109.5 no
O4 C14 C13 125.2(3) no
O4 C14 C15 114.5(2) no
O4 C16 H16A 109.5 no
O4 C16 H16B 109.5 no
O4 C16 H16C 109.5 no
O5 C17 C18 110.4(9) no
O5 C17 H17A 109.6 no
O5 C17 H17B 109.6 no
O5 C17' C18' 112.2(9) no
O5 C17' H17C 109.2 no
O5 C17' H17D 109.2 no
O6 C19 C20 105.5(7) no
O6 C19 H19A 110.6 no
O6 C19 H19B 110.6 no
O6 C19' H19C 109.4 no
O6 C19' H19D 109.4 no
C1 N1 N2 108.2(2) no
C1 O1 V1 118.8(2) no
C2 C3 C4 122.1(3) no
C2 C3 H3 118.9 no
C2 C7 C6 120.5(3) no
C2 C7 H7 119.7 no
C3 C2 C1 120.2(3) no
C3 C2 C7 117.6(3) no
C3 C4 H4 120.2 no
C4 C3 H3 118.9 no
C4 C5 O3 125.3(4) no
C4 C5 C6 119.0(3) no
C5 O3 C8 118.8(3) no
C5 C4 C3 119.7(3) no
C5 C4 H4 120.2 no
C5 C6 C7 121.0(3) no
C5 C6 H6 119.5 no
C6 C7 H7 119.7 no
C7 C2 C1 122.2(3) no
C7 C6 H6 119.5 no
C9 N2 V1 126.6(2) no
C9 N2 N1 117.6(2) no
C10 C9 H9 117.8 no
C10 C11 H11 119.6 no
C10 C15 C14 119.2(3) no
C11 C10 C9 119.9(3) no
C11 C12 C13 120.8(3) no
C11 C12 H12 119.6 no
C12 C11 C10 120.7(3) no
C12 C11 H11 119.6 no
C12 C13 H13 120.0 no
C13 C12 H12 119.6 no
C13 C14 C15 120.3(3) no
C14 O4 C16 117.9(2) no
C14 C13 C12 120.1(3) no
C14 C13 H13 120.0 no
C15 O2 V1 132.2(2) no
C15 C10 C11 118.9(3) no
C15 C10 C9 121.1(3) no
C17 O5 V1 130.0(10) no
C17 O5 H21 101(3) no
C17 C18 H18A 109.5 no
C17 C18 H18B 109.5 no
C17 C18 H18C 109.5 no
C18 C17 H17A 109.6 no
C18 C17 H17B 109.6 no
C19 O6 V1 133.9(6) no
C19 C20 H20A 109.5 no
C19 C20 H20B 109.5 no
C19 C20 H20C 109.5 no
C20 C19 H19A 110.6 no
C20 C19 H19B 110.6 no
C17' O5 V1 121.0(10) no
C17' O5 H21 112(3) no
C17' C18' H18D 109.5 no
C17' C18' H18E 109.5 no
C17' C18' H18F 109.5 no
C18' C17' H17C 109.2 no
C18' C17' H17D 109.2 no
C19' O6 V1 121.1(5) no
C19' C20' H20D 109.5 no
C19' C20' H20E 109.5 no
C19' C20' H20F 109.5 no
C20' C19' O6 111.2(8) no
C20' C19' H19C 109.4 no
C20' C19' H19D 109.4 no
H8A C8 H8B 109.5 no
H8A C8 H8C 109.5 no
H8B C8 H8C 109.5 no
H16A C16 H16B 109.5 no
H16A C16 H16C 109.5 no
H16B C16 H16C 109.5 no
H17A C17 H17B 108.1 no
H17C C17' H17D 107.9 no
H18A C18 H18B 109.5 no
H18A C18 H18C 109.5 no
H18B C18 H18C 109.5 no
H18D C18' H18E 109.5 no
H18D C18' H18F 109.5 no
H18E C18' H18F 109.5 no
H19A C19 H19B 108.8 no
H19C C19' H19D 108.0 no
H20A C20 H20B 109.5 no
H20A C20 H20C 109.5 no
H20B C20 H20C 109.5 no
H20D C20' H20E 109.5 no
H20D C20' H20F 109.5 no
H20E C20' H20F 109.5 no

loop_
_geom_bond_atom_site_label_1
_geom_bond_atom_site_label_2
_geom_bond_distance
_geom_bond_publ_flag
V1 N2 2.129(2) yes
V1 O1 1.958(2) yes
V1 O2 1.844(2) yes
V1 O5 2.399(2) yes
V1 O6 1.761(2) yes
V1 O7 1.586(2) yes
N1 N2 1.412(3) yes
N1 C1 1.301(4) yes
N2 C9 1.287(4) yes
O1 C1 1.296(3) yes
O2 C15 1.338(3) yes
O3 C5 1.370(4) no
O3 C8 1.409(6) no
O4 C14 1.366(3) no
O4 C16 1.426(3) no
O5 C17 1.465(8) no
O5 C17' 1.451(9) no
O5 H21 0.85(5) no
O6 C19' 1.471(8) no
O6 C19 1.479(8) no
C1 C2 1.492(4) no
C2 C3 1.375(5) no
C2 C7 1.385(4) no
C3 C4 1.393(4) no
C3 H3 0.9300 no
C4 C5 1.367(5) no
C4 H4 0.9300 no
C5 C6 1.381(5) no
C6 C7 1.385(5) no
C6 H6 0.9300 no
C7 H7 0.9300 no
C8 H8A 0.9600 no
C8 H8B 0.9600 no
C8 H8C 0.9600 no
C9 C10 1.441(4) no
C9 H9 0.9300 no
C10 C11 1.405(4) no
C10 C15 1.402(4) no
C11 C12 1.375(5) no
C11 H11 0.9300 no
C12 C13 1.381(5) no
C12 H12 0.9300 no
C13 C14 1.374(4) no
C13 H13 0.9300 no
C14 C15 1.421(4) no
C16 H16A 0.9600 no
C16 H16B 0.9600 no
C16 H16C 0.9600 no
C17 C18 1.490(10) no
C17 H17A 0.9700 no
C17 H17B 0.9700 no
C18 H18A 0.9600 no
C18 H18B 0.9600 no
C18 H18C 0.9600 no
C17' C18' 1.471(9) no
C17' H17C 0.9700 no
C17' H17D 0.9700 no
C18' H18D 0.9600 no
C18' H18E 0.9600 no
C18' H18F 0.9600 no
C19 C20 1.518(9) no
C19 H19A 0.9700 no
C19 H19B 0.9700 no
C20 H20A 0.9600 no
C20 H20B 0.9600 no
C20 H20C 0.9600 no
C19' C20' 1.463(8) no
C19' H19C 0.9700 no
C19' H19D 0.9700 no
C20' H20D 0.9600 no
C20' H20E 0.9600 no
C20' H20F 0.9600 no

loop_
_geom_hbond_atom_site_label_D
_geom_hbond_atom_site_label_H
_geom_hbond_atom_site_label_A
_geom_hbond_site_symmetry_A
_geom_hbond_distance_DH
_geom_hbond_distance_HA
_geom_hbond_distance_DA
_geom_hbond_angle_DHA
_geom_hbond_publ_flag
O5 H21 N1 4_566 0.85(3) 2.07(3) 2.908(3) 174(4) yes

loop_
_geom_torsion_atom_site_label_1
_geom_torsion_atom_site_label_2
_geom_torsion_atom_site_label_3
_geom_torsion_atom_site_label_4
_geom_torsion
_geom_torsion_publ_flag
V1 N2 C9 C10 5.3(4) no
V1 O1 C1 N1 7.9(4) no
V1 O1 C1 C2 -172.9(2) no
V1 O2 C15 C10 -35.6(4) no
V1 O2 C15 C14 145.4(2) no
V1 O5 C17 C18 -76(2) no
V1 O5 C17' C18' -114(2) no
V1 O6 C19 C20 102.5(10) no
V1 O6 C19' C20' -169.3(9) no
N1 N2 C9 C10 178.6(3) no
N1 C1 C2 C3 167.5(3) no
N1 C1 C2 C7 -12.8(5) no
N2 V1 O1 C1 -7.1(2) no
N2 V1 O2 C15 37.1(3) no
N2 V1 O5 C17 -126.7(8) no
N2 V1 O5 C17' -116.9(8) no
N2 V1 O6 C19 -145.7(6) no
N2 V1 O6 C19' -120.9(8) no
N2 N1 C1 O1 -2.2(4) no
N2 N1 C1 C2 178.6(2) no
N2 C9 C10 C15 8.5(5) no
N2 C9 C10 C11 -168.5(3) no
O1 V1 N2 N1 5.9(2) no
O1 V1 N2 C9 179.3(3) no
O1 V1 O2 C15 79.1(3) no
O1 V1 O5 C17 -51.5(8) no
O1 V1 O5 C17' -41.7(8) no
O1 V1 O6 C19 -101.0(6) no
O1 V1 O6 C19' -76.2(8) no
O1 C1 C2 C3 -11.7(4) no
O1 C1 C2 C7 168.0(3) no
O2 V1 N2 N1 165.3(2) no
O2 V1 N2 C9 -21.3(3) no
O2 V1 O1 C1 -50.9(3) no
O2 V1 O5 C17 148.1(8) no
O2 V1 O5 C17' 157.8(8) no
O2 V1 O6 C19 104.9(6) no
O2 V1 O6 C19' 129.6(8) no
O3 C5 C6 C7 177.3(4) no
O4 C14 C15 O2 -1.2(4) no
O4 C14 C15 C10 179.7(2) no
O5 V1 N2 N1 86.4(2) no
O5 V1 N2 C9 -100.1(3) no
O5 V1 O1 C1 -91.4(2) no
O5 V1 O2 C15 119.7(3) no
O5 V1 O6 C19 -179.1(6) no
O5 V1 O6 C19' -154.4(8) no
O6 V1 N2 N1 52.9(4) no
O6 V1 N2 C9 -133.7(3) no
O6 V1 O1 C1 -173.5(2) no
O6 V1 O2 C15 -160.6(2) no
O6 V1 O5 C17 43.1(8) no
O6 V1 O5 C17' 52.8(8) no
O7 V1 N2 N1 -93.8(2) no
O7 V1 N2 C9 79.6(3) no
O7 V1 O1 C1 83.5(2) no
O7 V1 O2 C15 -55.1(3) no
O7 V1 O6 C19 0.1(6) no
O7 V1 O6 C19' 24.9(8) no
C1 N1 N2 V1 -3.8(3) no
C1 N1 N2 C9 -177.9(3) no
C1 C2 C3 C4 178.4(3) no
C1 C2 C7 C6 -179.7(4) no
C2 C3 C4 C5 0.0(6) no
C3 C2 C7 C6 0.0(6) no
C3 C4 C5 O3 -178.8(4) no
C3 C4 C5 C6 2.5(7) no
C4 C5 C6 C7 -3.8(7) no
C5 C6 C7 C2 2.5(7) no
C7 C2 C3 C4 -1.3(6) no
C8 O3 C5 C4 4.8(7) no
C8 O3 C5 C6 -176.4(5) no
C9 C10 C11 C12 176.0(3) no
C9 C10 C15 O2 3.9(4) no
C9 C10 C15 C14 -177.1(3) no
C10 C11 C12 C13 0.8(6) no
C11 C10 C15 O2 -179.2(3) no
C11 C10 C15 C14 -0.2(4) no
C11 C12 C13 C14 0.5(6) no
C12 C13 C14 O4 -179.7(3) no
C12 C13 C14 C15 -1.7(5) no
C13 C14 C15 O2 -179.5(3) no
C13 C14 C15 C10 1.5(4) no
C15 C10 C11 C12 -1.0(5) no
C16 O4 C14 C13 -4.3(4) no
C16 O4 C14 C15 177.5(3) no
C17 O5 C17' C18' 27(7) no
C19 O6 C19' C20' -39(2) no
C17' O5 C17 C18 -120(5) no
C19' O6 C19 C20 37(2) no
